data_7035664
loop_
_publ_author_name
'Atzori, Matteo'
'Artizzu, Flavia'
'Marchi\`o, Luciano'
'Loche, Danilo'
'Caneschi, Andrea'
'Serpe, Angela'
'Deplano, Paola'
'Avarvari, Narcis'
'Mercuri, Maria Laura'

_publ_section_title
;
 Switching-on luminescence in anilate-based molecular materials.
;
_journal_issue 36
_journal_name_full 'Dalton transactions (Cambridge, England : 2003)'
_journal_page_first 15786
_journal_page_last 15802
_journal_paper_doi 10.1039/c5dt02241j
_journal_volume 44
_journal_year 2015
_chemical_formula_moiety 'C55 H44 Cl N O6 P2'
_chemical_formula_sum 'C55 H44 Cl N O6 P2'
_chemical_formula_weight 912.30
_chemical_name_systematic
;
 ?
;
_space_group_IT_number 2
_symmetry_cell_setting triclinic
_symmetry_space_group_name_Hall '-P 1'
_symmetry_space_group_name_H-M 'P -1'
_atom_sites_solution_hydrogens geom
_atom_sites_solution_primary direct
_atom_sites_solution_secondary difmap
_audit_creation_method SHELXL-97
_audit_update_record
;
2015-03-09 deposited with the CCDC.
2015-07-06 downloaded from the CCDC.
;
_cell_angle_alpha 88.863(8)
_cell_angle_beta 68.550(6)
_cell_angle_gamma 66.460(7)
_cell_formula_units_Z 1
_cell_length_a 9.9874(5)
_cell_length_b 11.0867(11)
_cell_length_c 12.2489(9)
_cell_measurement_reflns_used 3699
_cell_measurement_temperature 293(2)
_cell_measurement_theta_max 28.79
_cell_measurement_theta_min 1.81
_cell_volume 1144.57(18)
_computing_structure_refinement 'SHELXL-97 (Sheldrick, 1997)'
_diffrn_ambient_temperature 293(2)
_diffrn_measured_fraction_theta_full 0.997
_diffrn_measured_fraction_theta_max 0.997
_diffrn_measurement_device_type 'Nonius Kappa CCD'
_diffrn_measurement_method 'phi and omega scans'
_diffrn_radiation_monochromator graphite
_diffrn_radiation_source 'fine-focus sealed tube'
_diffrn_radiation_type MoK\a
_diffrn_radiation_wavelength 0.71073
_diffrn_reflns_av_R_equivalents 0.0780
_diffrn_reflns_av_sigmaI/netI 0.0921
_diffrn_reflns_limit_h_max 13
_diffrn_reflns_limit_h_min -13
_diffrn_reflns_limit_k_max 15
_diffrn_reflns_limit_k_min -15
_diffrn_reflns_limit_l_max 16
_diffrn_reflns_limit_l_min -16
_diffrn_reflns_number 25370
_diffrn_reflns_theta_full 28.79
_diffrn_reflns_theta_max 28.79
_diffrn_reflns_theta_min 1.81
_exptl_absorpt_coefficient_mu 0.207
_exptl_absorpt_correction_T_max 0.7458
_exptl_absorpt_correction_T_min 0.6414
_exptl_absorpt_correction_type multi-scan
_exptl_absorpt_process_details sadabs
_exptl_crystal_colour orange
_exptl_crystal_density_diffrn 1.324
_exptl_crystal_density_meas ?
_exptl_crystal_density_method 'not measured'
_exptl_crystal_description prism
_exptl_crystal_F_000 476
_exptl_crystal_size_max 0.5
_exptl_crystal_size_mid 0.3
_exptl_crystal_size_min 0.1
_refine_diff_density_max 0.236
_refine_diff_density_min -0.297
_refine_diff_density_rms 0.061
_refine_ls_extinction_method none
_refine_ls_goodness_of_fit_ref 1.022
_refine_ls_hydrogen_treatment mixed
_refine_ls_matrix_type full
_refine_ls_number_parameters 316
_refine_ls_number_reflns 5937
_refine_ls_number_restraints 0
_refine_ls_restrained_S_all 1.022
_refine_ls_R_factor_all 0.1327
_refine_ls_R_factor_gt 0.0583
_refine_ls_shift/su_max 0.001
_refine_ls_shift/su_mean 0.000
_refine_ls_structure_factor_coef Fsqd
_refine_ls_weighting_details 'calc w=1/[\s^2^(Fo^2^)+(0.0675P)^2^+0.1639P] where P=(Fo^2^+2Fc^2^)/3'
_refine_ls_weighting_scheme calc
_refine_ls_wR_factor_gt 0.1283
_refine_ls_wR_factor_ref 0.1527
_reflns_number_gt 3284
_reflns_number_total 5937
_reflns_threshold_expression >2sigma(I)
_cod_data_source_file c5dt02241j2.cif
_cod_data_source_block Compound
_cod_depositor_comments
;
The following automatic conversions were performed:

'_exptl_crystal_density_meas' value 'not measured' was changed to '?'
- the value is perceived as not measured.

Automatic conversion script
Id: cif_fix_values 3271 2015-04-21 07:52:19Z andrius 

 Adding full bibliography for 7035661--7035665.cif.
;
_cod_original_cell_volume 1144.57(15)
_cod_database_code 7035664

loop_
_symmetry_equiv_pos_as_xyz
'x, y, z'
'-x, -y, -z'

loop_
_atom_site_label
_atom_site_type_symbol
_atom_site_fract_x
_atom_site_fract_y
_atom_site_fract_z
_atom_site_U_iso_or_equiv
_atom_site_adp_type
_atom_site_occupancy
_atom_site_symmetry_multiplicity
_atom_site_calc_flag
_atom_site_refinement_flags
Cl1 Cl 0.6196(3) 0.2329(3) 0.4843(2) 0.0644(6) Uani 0.50 1 d P
C4 C 0.6059(12) 0.2035(9) 0.4726(9) 0.048(3) Uiso 0.50 1 d P
N1 N 0.6499(7) 0.2915(6) 0.4603(5) 0.0741(18) Uani 0.50 1 d P
C1 C 0.6671(3) -0.0279(2) 0.43056(19) 0.0415(5) Uani 1 1 d .
C1A C 0.3060(3) 0.6747(2) 0.22483(18) 0.0376(5) Uani 1 1 d .
C2 C 0.5542(3) 0.1025(2) 0.4893(2) 0.0417(5) Uani 1 1 d .
C2A C 0.1514(3) 0.6854(2) 0.2554(2) 0.0466(6) Uani 1 1 d .
H2 H 0.0823 0.7495 0.2278 0.056 Uiso 1 1 calc R
C3 C 0.3905(3) 0.1395(2) 0.55415(19) 0.0422(5) Uani 1 1 d .
C3A C 0.1022(3) 0.6011(3) 0.3264(2) 0.0549(7) Uani 1 1 d .
H3 H -0.0001 0.6079 0.3467 0.066 Uiso 1 1 calc R
C4A C 0.2052(4) 0.5063(3) 0.3675(2) 0.0601(7) Uani 1 1 d .
H4 H 0.1710 0.4502 0.4163 0.072 Uiso 1 1 calc R
C5A C 0.3575(3) 0.4937(3) 0.3371(2) 0.0600(7) Uani 1 1 d .
H5 H 0.4261 0.4287 0.3645 0.072 Uiso 1 1 calc R
C6A C 0.4084(3) 0.5771(2) 0.2664(2) 0.0486(6) Uani 1 1 d .
H6 H 0.5114 0.5685 0.2460 0.058 Uiso 1 1 calc R
C7A C 0.5756(3) 0.7346(2) 0.07928(19) 0.0394(5) Uani 1 1 d .
C8A C 0.6563(3) 0.7274(2) 0.1527(2) 0.0494(6) Uani 1 1 d .
H8 H 0.6008 0.7499 0.2344 0.059 Uiso 1 1 calc R
C9A C 0.8191(3) 0.6868(3) 0.1043(3) 0.0610(7) Uani 1 1 d .
H9 H 0.8729 0.6818 0.1534 0.073 Uiso 1 1 calc R
C10A C 0.9008(3) 0.6540(3) -0.0166(3) 0.0671(8) Uani 1 1 d .
H10 H 1.0099 0.6279 -0.0489 0.080 Uiso 1 1 calc R
C11A C 0.8237(3) 0.6592(3) -0.0903(3) 0.0658(8) Uani 1 1 d .
H11 H 0.8804 0.6363 -0.1719 0.079 Uiso 1 1 calc R
C12A C 0.6609(3) 0.6988(3) -0.0429(2) 0.0531(7) Uani 1 1 d .
H12 H 0.6086 0.7014 -0.0926 0.057(8) Uani 1 1 calc R
C13A C 0.2914(3) 0.8239(2) 0.02602(19) 0.0392(5) Uani 1 1 d .
C14A C 0.2925(3) 0.7186(3) -0.0358(2) 0.0509(6) Uani 1 1 d .
H14 H 0.3241 0.6344 -0.0133 0.061 Uiso 1 1 calc R
C15A C 0.2461(3) 0.7406(3) -0.1309(2) 0.0568(7) Uani 1 1 d .
H15 H 0.2467 0.6710 -0.1725 0.068 Uiso 1 1 calc R
C16A C 0.1991(3) 0.8660(3) -0.1638(2) 0.0576(7) Uani 1 1 d .
H16 H 0.1684 0.8804 -0.2278 0.069 Uiso 1 1 calc R
C17A C 0.1974(3) 0.9690(3) -0.1028(2) 0.0602(7) Uani 1 1 d .
H17 H 0.1651 1.0530 -0.1255 0.072 Uiso 1 1 calc R
C18A C 0.2433(3) 0.9490(2) -0.0076(2) 0.0498(6) Uani 1 1 d .
H18 H 0.2417 1.0195 0.0336 0.060 Uiso 1 1 calc R
C19A C 0.2816(2) 0.9484(2) 0.23863(18) 0.0360(5) Uani 1 1 d .
C20A C 0.3704(3) 1.0207(2) 0.2305(2) 0.0460(6) Uani 1 1 d .
H20 H 0.4746 0.9889 0.1755 0.055 Uiso 1 1 calc R
C21A C 0.3032(3) 1.1397(2) 0.3044(2) 0.0543(6) Uani 1 1 d .
H21 H 0.3624 1.1879 0.2995 0.065 Uiso 1 1 calc R
C22A C 0.1497(3) 1.1868(3) 0.3848(2) 0.0600(7) Uani 1 1 d .
H22 H 0.1057 1.2668 0.4346 0.072 Uiso 1 1 calc R
C23A C 0.0600(3) 1.1180(3) 0.3930(2) 0.0598(7) Uani 1 1 d .
H23 H -0.0447 1.1518 0.4474 0.072 Uiso 1 1 calc R
C24A C 0.1249(3) 0.9982(2) 0.3206(2) 0.0482(6) Uani 1 1 d .
H24 H 0.0643 0.9510 0.3265 0.058 Uiso 1 1 calc R
O1 O 0.80784(19) -0.05834(18) 0.36821(15) 0.0598(5) Uani 1 1 d .
O2 O 0.2903(2) 0.25467(17) 0.60029(16) 0.0613(5) Uani 1 1 d .
O1W O 0.7758(3) 0.4767(3) 0.3251(2) 0.0910(8) Uani 1 1 d .
P1A P 0.36388(7) 0.79408(6) 0.14272(5) 0.03607(18) Uani 1 1 d .
H1A H 0.743(4) 0.558(4) 0.358(3) 0.099(12) Uiso 1 1 d .
H2A H 0.722(5) 0.444(4) 0.378(4) 0.127(17) Uiso 1 1 d .

loop_
_atom_site_aniso_label
_atom_site_aniso_U_11
_atom_site_aniso_U_22
_atom_site_aniso_U_33
_atom_site_aniso_U_23
_atom_site_aniso_U_13
_atom_site_aniso_U_12
Cl1 0.0640(12) 0.0601(15) 0.0770(13) 0.0124(11) -0.0282(9) -0.0333(11)
N1 0.095(4) 0.057(4) 0.086(4) 0.019(3) -0.033(3) -0.051(3)
C1 0.0373(13) 0.0482(14) 0.0399(12) 0.0108(10) -0.0191(10) -0.0156(11)
C1A 0.0381(12) 0.0336(12) 0.0371(12) 0.0005(9) -0.0121(10) -0.0134(10)
C2 0.0419(13) 0.0407(13) 0.0450(13) 0.0079(10) -0.0207(11) -0.0165(11)
C2A 0.0413(14) 0.0408(13) 0.0543(14) 0.0009(11) -0.0170(11) -0.0153(11)
C3 0.0417(13) 0.0430(13) 0.0408(13) 0.0024(10) -0.0205(11) -0.0127(11)
C3A 0.0477(15) 0.0522(16) 0.0565(16) -0.0040(13) -0.0052(12) -0.0260(13)
C4A 0.071(2) 0.0437(15) 0.0559(16) 0.0048(12) -0.0089(14) -0.0297(15)
C5A 0.0657(19) 0.0455(15) 0.0663(17) 0.0179(13) -0.0259(15) -0.0212(14)
C6A 0.0425(14) 0.0443(14) 0.0553(15) 0.0090(12) -0.0179(12) -0.0159(12)
C7A 0.0351(12) 0.0375(12) 0.0421(13) 0.0055(10) -0.0137(10) -0.0132(10)
C8A 0.0433(14) 0.0521(15) 0.0541(15) 0.0086(12) -0.0204(12) -0.0202(12)
C9A 0.0456(16) 0.0568(17) 0.086(2) 0.0160(15) -0.0339(16) -0.0196(14)
C10A 0.0348(14) 0.0534(17) 0.098(2) 0.0160(16) -0.0135(16) -0.0154(13)
C11A 0.0430(16) 0.0654(19) 0.0593(17) 0.0038(14) 0.0013(13) -0.0133(14)
C12A 0.0475(16) 0.0557(16) 0.0472(15) 0.0033(12) -0.0140(12) -0.0172(13)
H12 0.030(16) 0.062(18) 0.056(18) -0.028(14) -0.006(13) -0.005(14)
C13A 0.0364(12) 0.0422(13) 0.0390(12) 0.0040(10) -0.0151(10) -0.0162(10)
C14A 0.0564(16) 0.0469(14) 0.0506(14) 0.0017(11) -0.0241(12) -0.0197(12)
C15A 0.0593(17) 0.0699(18) 0.0448(14) -0.0054(13) -0.0218(13) -0.0288(15)
C16A 0.0536(16) 0.079(2) 0.0441(14) 0.0109(14) -0.0251(12) -0.0262(15)
C17A 0.0688(18) 0.0576(16) 0.0604(16) 0.0202(14) -0.0360(15) -0.0234(14)
C18A 0.0538(15) 0.0489(15) 0.0533(15) 0.0088(12) -0.0262(13) -0.0231(13)
C19A 0.0377(12) 0.0330(11) 0.0370(12) 0.0043(9) -0.0172(10) -0.0121(10)
C20A 0.0467(14) 0.0426(13) 0.0491(14) 0.0074(11) -0.0141(11) -0.0234(12)
C21A 0.0685(18) 0.0429(14) 0.0594(16) 0.0062(12) -0.0252(14) -0.0308(14)
C22A 0.075(2) 0.0431(15) 0.0500(15) -0.0058(12) -0.0145(14) -0.0225(14)
C23A 0.0520(16) 0.0485(15) 0.0557(16) -0.0055(12) -0.0027(12) -0.0147(13)
C24A 0.0418(14) 0.0451(14) 0.0520(14) -0.0011(11) -0.0124(11) -0.0177(11)
O1 0.0364(10) 0.0611(11) 0.0667(11) 0.0127(9) -0.0094(9) -0.0156(9)
O2 0.0458(10) 0.0458(10) 0.0785(12) -0.0140(9) -0.0200(9) -0.0091(9)
O1W 0.120(2) 0.0667(16) 0.0770(16) 0.0009(13) -0.0215(15) -0.0457(16)
P1A 0.0343(3) 0.0348(3) 0.0374(3) 0.0025(2) -0.0141(2) -0.0126(2)

loop_
_atom_type_symbol
_atom_type_description
_atom_type_scat_dispersion_real
_atom_type_scat_dispersion_imag
_atom_type_scat_source
C C 0.0033 0.0016 'International Tables Vol C Tables 4.2.6.8 and 6.1.1.4'
H H 0.0000 0.0000 'International Tables Vol C Tables 4.2.6.8 and 6.1.1.4'
Cl Cl 0.1484 0.1585 'International Tables Vol C Tables 4.2.6.8 and 6.1.1.4'
N N 0.0061 0.0033 'International Tables Vol C Tables 4.2.6.8 and 6.1.1.4'
O O 0.0106 0.0060 'International Tables Vol C Tables 4.2.6.8 and 6.1.1.4'
P P 0.1023 0.0942 'International Tables Vol C Tables 4.2.6.8 and 6.1.1.4'

loop_
_geom_angle_atom_site_label_1
_geom_angle_atom_site_label_2
_geom_angle_atom_site_label_3
_geom_angle
_geom_angle_site_symmetry_3
N1 Cl1 C2 161.5(5) .
N1 C4 C2 178.9(9) .
Cl1 N1 C4 13.3(6) .
O1 C1 C2 124.8(2) .
O1 C1 C3 117.5(2) 2_656
C2 C1 C3 117.72(19) 2_656
C6A C1A C2A 119.1(2) .
C6A C1A P1A 121.07(17) .
C2A C1A P1A 119.63(17) .
C4 C2 C3 117.4(4) .
C4 C2 C1 117.5(4) .
C3 C2 C1 124.8(2) .
C4 C2 Cl1 6.3(5) .
C3 C2 Cl1 115.90(18) .
C1 C2 Cl1 119.25(18) .
C3A C2A C1A 119.9(2) .
C3A C2A H2 120.0 .
C1A C2A H2 120.0 .
O2 C3 C2 124.9(2) .
O2 C3 C1 117.8(2) 2_656
C2 C3 C1 117.29(19) 2_656
C2A C3A C4A 119.8(2) .
C2A C3A H3 120.1 .
C4A C3A H3 120.1 .
C5A C4A C3A 120.8(2) .
C5A C4A H4 119.6 .
C3A C4A H4 119.6 .
C6A C5A C4A 120.0(2) .
C6A C5A H5 120.0 .
C4A C5A H5 120.0 .
C5A C6A C1A 120.2(2) .
C5A C6A H6 119.9 .
C1A C6A H6 119.9 .
C8A C7A C12A 119.2(2) .
C8A C7A P1A 119.63(17) .
C12A C7A P1A 121.15(18) .
C9A C8A C7A 120.2(2) .
C9A C8A H8 119.9 .
C7A C8A H8 119.9 .
C10A C9A C8A 119.8(3) .
C10A C9A H9 120.1 .
C8A C9A H9 120.1 .
C11A C10A C9A 120.9(2) .
C11A C10A H10 119.5 .
C9A C10A H10 119.5 .
C10A C11A C12A 119.9(3) .
C10A C11A H11 120.1 .
C12A C11A H11 120.1 .
C11A C12A C7A 120.1(3) .
C11A C12A H12 120.0 .
C7A C12A H12 120.0 .
C18A C13A C14A 119.8(2) .
C18A C13A P1A 120.16(17) .
C14A C13A P1A 119.92(18) .
C15A C14A C13A 119.6(2) .
C15A C14A H14 120.2 .
C13A C14A H14 120.2 .
C16A C15A C14A 120.0(2) .
C16A C15A H15 120.0 .
C14A C15A H15 120.0 .
C17A C16A C15A 120.4(2) .
C17A C16A H16 119.8 .
C15A C16A H16 119.8 .
C16A C17A C18A 120.5(3) .
C16A C17A H17 119.7 .
C18A C17A H17 119.7 .
C13A C18A C17A 119.7(2) .
C13A C18A H18 120.1 .
C17A C18A H18 120.1 .
C20A C19A C24A 119.4(2) .
C20A C19A P1A 121.13(17) .
C24A C19A P1A 119.47(16) .
C21A C20A C19A 119.8(2) .
C21A C20A H20 120.1 .
C19A C20A H20 120.1 .
C22A C21A C20A 120.1(2) .
C22A C21A H21 119.9 .
C20A C21A H21 119.9 .
C21A C22A C23A 120.9(2) .
C21A C22A H22 119.5 .
C23A C22A H22 119.5 .
C22A C23A C24A 120.0(2) .
C22A C23A H23 120.0 .
C24A C23A H23 120.0 .
C23A C24A C19A 119.8(2) .
C23A C24A H24 120.1 .
C19A C24A H24 120.1 .
H1A O1W H2A 104(4) .
C7A P1A C13A 109.12(10) .
C7A P1A C1A 110.88(10) .
C13A P1A C1A 109.35(10) .
C7A P1A C19A 108.39(10) .
C13A P1A C19A 108.88(10) .
C1A P1A C19A 110.19(10) .

loop_
_geom_bond_atom_site_label_1
_geom_bond_atom_site_label_2
_geom_bond_distance
_geom_bond_site_symmetry_2
Cl1 N1 0.827(5) .
Cl1 C2 1.801(3) .
C4 N1 1.206(9) .
C4 C2 1.392(9) .
C1 O1 1.232(3) .
C1 C2 1.424(3) .
C1 C3 1.542(3) 2_656
C1A C6A 1.397(3) .
C1A C2A 1.403(3) .
C1A P1A 1.797(2) .
C2 C3 1.414(3) .
C2A C3A 1.376(3) .
C2A H2 0.9300 .
C3 O2 1.243(3) .
C3 C1 1.542(3) 2_656
C3A C4A 1.382(4) .
C3A H3 0.9300 .
C4A C5A 1.375(4) .
C4A H4 0.9300 .
C5A C6A 1.373(3) .
C5A H5 0.9300 .
C6A H6 0.9300 .
C7A C8A 1.393(3) .
C7A C12A 1.394(3) .
C7A P1A 1.793(2) .
C8A C9A 1.385(3) .
C8A H8 0.9300 .
C9A C10A 1.375(4) .
C9A H9 0.9300 .
C10A C11A 1.372(4) .
C10A H10 0.9300 .
C11A C12A 1.387(4) .
C11A H11 0.9300 .
C12A H12 0.9300 .
C13A C18A 1.384(3) .
C13A C14A 1.398(3) .
C13A P1A 1.795(2) .
C14A C15A 1.387(3) .
C14A H14 0.9300 .
C15A C16A 1.382(4) .
C15A H15 0.9300 .
C16A C17A 1.368(4) .
C16A H16 0.9300 .
C17A C18A 1.385(3) .
C17A H17 0.9300 .
C18A H18 0.9300 .
C19A C20A 1.392(3) .
C19A C24A 1.394(3) .
C19A P1A 1.798(2) .
C20A C21A 1.381(3) .
C20A H20 0.9300 .
C21A C22A 1.367(4) .
C21A H21 0.9300 .
C22A C23A 1.369(4) .
C22A H22 0.9300 .
C23A C24A 1.381(3) .
C23A H23 0.9300 .
C24A H24 0.9300 .
O1W H1A 0.87(4) .
O1W H2A 0.85(4) .
